data_4317042
loop_
_publ_author_name
'C. Peter Sebastian'
'James Salvador'
'Joshua B. Martin'
'Mercouri G. Kanatzidis'

_publ_contact_author
;
      Prof. M. G. Kanatzidis
      Department of Chemistry
      2145 Sheridan Road
      Northwestern University
      Evanston, IL 60208-3113
      USA
;
_publ_contact_author_email m-kanatzidis@northwestern.edu
_publ_contact_author_fax 'Int + 847-491-5937'
_publ_contact_author_phone 'Int + 847-467-1541'
_publ_section_title
;
 New Intermetallics YbAu2In4 and Yb2Au3In5
;
_journal_name_full 'Inorganic Chemistry'
_journal_page_first 10468
_journal_page_last 10474
_journal_paper_doi 10.1021/ic101502e
_journal_volume 49
_journal_year 2010
_chemical_formula_sum 'Au2 In4 Yb'
_chemical_formula_weight 1026.25
_chemical_name_systematic
; 
 ? 
;
_space_group_IT_number 11
_symmetry_cell_setting monoclinic
_symmetry_space_group_name_Hall '-P 2yb'
_symmetry_space_group_name_H-M 'P 1 21/m 1'
_atom_sites_solution_primary direct
_atom_sites_solution_secondary difmap
_audit_creation_method SHELXL-97
_cell_angle_alpha 90.00
_cell_angle_beta 107.838(4)
_cell_angle_gamma 90.00
_cell_formula_units_Z 2
_cell_length_a 7.6536(19)
_cell_length_b 4.5424(11)
_cell_length_c 9.591(2)
_cell_measurement_reflns_used 3939
_cell_measurement_temperature 293(2)
_cell_measurement_theta_max 30.98
_cell_measurement_theta_min 5.01
_cell_volume 317.41(13)
_computing_cell_refinement 'stoe x-area'
_computing_data_collection 'stoe x-area'
_computing_data_reduction 'stoe x-area'
_computing_molecular_graphics Diamond
_computing_publication_material Diamond
_computing_structure_refinement 'SHELXL-97 (Sheldrick, 2008)'
_computing_structure_solution 'SHELXS-97 (Sheldrick, 2008)'
_diffrn_ambient_temperature 293(2)
_diffrn_measured_fraction_theta_full 0.986
_diffrn_measured_fraction_theta_max 0.957
_diffrn_radiation_monochromator graphite
_diffrn_radiation_source 'fine-focus sealed tube'
_diffrn_radiation_type MoK\a
_diffrn_radiation_wavelength 0.71073
_diffrn_reflns_av_R_equivalents 0.0501
_diffrn_reflns_av_sigmaI/netI 0.0494
_diffrn_reflns_limit_h_max 10
_diffrn_reflns_limit_h_min -10
_diffrn_reflns_limit_k_max 6
_diffrn_reflns_limit_k_min -6
_diffrn_reflns_limit_l_max 13
_diffrn_reflns_limit_l_min -13
_diffrn_reflns_number 3939
_diffrn_reflns_theta_full 25.00
_diffrn_reflns_theta_max 30.98
_diffrn_reflns_theta_min 5.01
_exptl_absorpt_coefficient_mu 74.741
_exptl_absorpt_correction_T_max 0.1540
_exptl_absorpt_correction_T_min 0.0446
_exptl_absorpt_correction_type empirical
_exptl_absorpt_process_details SADABS
_exptl_crystal_colour Grey
_exptl_crystal_density_diffrn 10.738
_exptl_crystal_density_method 'not measured'
_exptl_crystal_F_000 848
_exptl_crystal_size_max 0.11
_exptl_crystal_size_mid 0.06
_exptl_crystal_size_min 0.04
_refine_diff_density_max 6.389
_refine_diff_density_min -5.193
_refine_diff_density_rms 1.034
_refine_ls_extinction_coef 0.0037(5)
_refine_ls_extinction_expression Fc^*^=kFc[1+0.001xFc^2^\l^3^/sin(2\q)]^-1/4^
_refine_ls_extinction_method SHELXL
_refine_ls_goodness_of_fit_ref 1.077
_refine_ls_matrix_type full
_refine_ls_number_parameters 44
_refine_ls_number_reflns 1079
_refine_ls_number_restraints 42
_refine_ls_restrained_S_all 1.150
_refine_ls_R_factor_all 0.0458
_refine_ls_R_factor_gt 0.0436
_refine_ls_shift/su_max 0.017
_refine_ls_shift/su_mean 0.004
_refine_ls_structure_factor_coef Fsqd
_refine_ls_weighting_details 'calc w=1/[\s^2^(Fo^2^)+(0.0744P)^2^+7.2375P] where P=(Fo^2^+2Fc^2^)/3'
_refine_ls_weighting_scheme calc
_refine_ls_wR_factor_gt 0.1168
_refine_ls_wR_factor_ref 0.1182
_reflns_number_gt 1011
_reflns_number_total 1079
_reflns_threshold_expression >2sigma(I)
_cod_data_source_file ic101502e_si_002_2.cif
_cod_data_source_block 1
_cod_depositor_comments
;
The following automatic conversions were performed:

'_symmetry_cell_setting' value 'Monoclinic' changed to 'monoclinic'
according to the built-in table from CIF Core dictionary named
'cif_core.dic' version 2.4.1 from
2010-06-29.

'_exptl_absorpt_correction_type' value 'Empirical'
changed to 'empirical' according to the built-in table from CIF Core
dictionary named 'cif_core.dic' version 2.4.1 from 2010-06-29.

Automatic conversion script
Id: cif_fix_values 1646 2011-03-28 12:23:43Z adriana 
;
_cod_database_code 4317042

loop_
_symmetry_equiv_pos_as_xyz
'x, y, z'
'-x, y+1/2, -z'
'-x, -y, -z'
'x, -y-1/2, z'

loop_
_atom_site_label
_atom_site_type_symbol
_atom_site_fract_x
_atom_site_fract_y
_atom_site_fract_z
_atom_site_U_iso_or_equiv
_atom_site_adp_type
_atom_site_occupancy
_atom_site_symmetry_multiplicity
_atom_site_calc_flag
_atom_site_refinement_flags
_atom_site_disorder_assembly
_atom_site_disorder_group
Yb Yb 0.16630(12) 0.7500 0.78822(9) 0.0080(2) Uani 1 2 d SU . .
Au1 Au 0.27432(10) 0.2500 0.05956(8) 0.0075(2) Uani 1 2 d SU . .
Au2 Au 0.27679(10) 0.2500 0.57956(8) 0.0077(2) Uani 1 2 d SU . .
In1 In 0.90331(18) 0.2500 0.87730(14) 0.0059(3) Uani 1 2 d SU . .
In2 In 0.89518(19) 0.2500 0.57123(14) 0.0071(3) Uani 1 2 d SU . .
In3 In 0.46211(19) 0.2500 0.36827(14) 0.0079(3) Uani 1 2 d SU . .
In4 In 0.49589(18) 0.2500 0.87129(14) 0.0059(3) Uani 1 2 d SU . .

loop_
_atom_site_aniso_label
_atom_site_aniso_U_11
_atom_site_aniso_U_22
_atom_site_aniso_U_33
_atom_site_aniso_U_23
_atom_site_aniso_U_13
_atom_site_aniso_U_12
Yb 0.0137(4) 0.0077(4) 0.0025(4) 0.000 0.0025(3) 0.000
Au1 0.0092(4) 0.0062(3) 0.0060(3) 0.000 0.0007(2) 0.000
Au2 0.0096(4) 0.0086(3) 0.0048(4) 0.000 0.0019(3) 0.000
In1 0.0060(5) 0.0084(5) 0.0038(5) 0.000 0.0021(4) 0.000
In2 0.0090(5) 0.0093(5) 0.0013(5) 0.000 -0.0008(4) 0.000
In3 0.0122(6) 0.0095(5) 0.0030(5) 0.000 0.0039(4) 0.000
In4 0.0058(5) 0.0068(5) 0.0042(5) 0.000 0.0000(4) 0.000

loop_
_atom_type_symbol
_atom_type_description
_atom_type_scat_dispersion_real
_atom_type_scat_dispersion_imag
_atom_type_scat_source
In In -0.7276 1.3100 'International Tables Vol C Tables 4.2.6.8 and 6.1.1.4'
Yb Yb -0.3850 5.5486 'International Tables Vol C Tables 4.2.6.8 and 6.1.1.4'
Au Au -2.0133 8.8022 'International Tables Vol C Tables 4.2.6.8 and 6.1.1.4'

loop_
_geom_angle_atom_site_label_1
_geom_angle_atom_site_label_2
_geom_angle_atom_site_label_3
_geom_angle
_geom_angle_site_symmetry_1
_geom_angle_site_symmetry_3
_geom_angle_publ_flag
Au2 Yb Au2 86.86(3) 1_565 . ?
Au2 Yb In4 49.88(3) 1_565 1_565 ?
Au2 Yb In4 107.48(4) . 1_565 ?
Au2 Yb In4 107.48(4) 1_565 . ?
Au2 Yb In4 49.88(3) . . ?
In4 Yb In4 86.81(4) 1_565 . ?
Au2 Yb In1 156.24(4) 1_565 1_455 ?
Au2 Yb In1 88.48(3) . 1_455 ?
In4 Yb In1 152.53(4) 1_565 1_455 ?
In4 Yb In1 86.90(3) . 1_455 ?
Au2 Yb In1 88.48(3) 1_565 1_465 ?
Au2 Yb In1 156.24(4) . 1_465 ?
In4 Yb In1 86.90(3) 1_565 1_465 ?
In4 Yb In1 152.53(4) . 1_465 ?
In1 Yb In1 86.47(4) 1_455 1_465 ?
Au2 Yb In2 49.82(2) 1_565 3_666 ?
Au2 Yb In2 49.82(2) . 3_666 ?
In4 Yb In2 96.02(3) 1_565 3_666 ?
In4 Yb In2 96.02(3) . 3_666 ?
In1 Yb In2 111.22(3) 1_455 3_666 ?
In1 Yb In2 111.22(3) 1_465 3_666 ?
Au2 Yb In2 108.39(4) 1_565 1_455 ?
Au2 Yb In2 51.71(3) . 1_455 ?
In4 Yb In2 154.20(4) 1_565 1_455 ?
In4 Yb In2 88.03(3) . 1_455 ?
In1 Yb In2 52.00(3) 1_455 1_455 ?
In1 Yb In2 108.43(4) 1_465 1_455 ?
In2 Yb In2 59.44(3) 3_666 1_455 ?
Au2 Yb In2 51.71(3) 1_565 1_465 ?
Au2 Yb In2 108.39(4) . 1_465 ?
In4 Yb In2 88.03(3) 1_565 1_465 ?
In4 Yb In2 154.20(4) . 1_465 ?
In1 Yb In2 108.43(4) 1_455 1_465 ?
In1 Yb In2 52.00(3) 1_465 1_465 ?
In2 Yb In2 59.44(3) 3_666 1_465 ?
In2 Yb In2 85.72(4) 1_455 1_465 ?
Au2 Yb Au1 87.51(2) 1_565 1_566 ?
Au2 Yb Au1 152.33(4) . 1_566 ?
In4 Yb Au1 50.24(3) 1_565 1_566 ?
In4 Yb Au1 106.81(3) . 1_566 ?
In1 Yb Au1 106.74(3) 1_455 1_566 ?
In1 Yb Au1 50.38(3) 1_465 1_566 ?
In2 Yb Au1 136.393(18) 3_666 1_566 ?
In2 Yb Au1 154.25(4) 1_455 1_566 ?
In2 Yb Au1 88.94(3) 1_465 1_566 ?
Au2 Yb Au1 152.33(4) 1_565 1_556 ?
Au2 Yb Au1 87.51(2) . 1_556 ?
In4 Yb Au1 106.81(3) 1_565 1_556 ?
In4 Yb Au1 50.24(3) . 1_556 ?
In1 Yb Au1 50.38(3) 1_455 1_556 ?
In1 Yb Au1 106.74(4) 1_465 1_556 ?
In2 Yb Au1 136.393(18) 3_666 1_556 ?
In2 Yb Au1 88.94(3) 1_455 1_556 ?
In2 Yb Au1 154.25(4) 1_465 1_556 ?
Au1 Yb Au1 85.02(3) 1_566 1_556 ?
Au2 Yb In1 135.462(17) 1_565 3_667 ?
Au2 Yb In1 135.462(17) . 3_667 ?
In4 Yb In1 95.79(3) 1_565 3_667 ?
In4 Yb In1 95.79(3) . 3_667 ?
In1 Yb In1 58.35(3) 1_455 3_667 ?
In1 Yb In1 58.35(3) 1_465 3_667 ?
In2 Yb In1 163.72(4) 3_666 3_667 ?
In2 Yb In1 109.88(4) 1_455 3_667 ?
In2 Yb In1 109.88(4) 1_465 3_667 ?
Au1 Yb In1 48.98(2) 1_566 3_667 ?
Au1 Yb In1 48.98(2) 1_556 3_667 ?
In1 Au1 In1 108.03(5) 3_656 3_666 ?
In1 Au1 In4 155.23(5) 3_656 3_666 ?
In1 Au1 In4 66.83(4) 3_666 3_666 ?
In1 Au1 In4 66.83(4) 3_656 3_656 ?
In1 Au1 In4 155.23(5) 3_666 3_656 ?
In4 Au1 In4 107.06(5) 3_666 3_656 ?
In1 Au1 In4 124.20(3) 3_656 1_554 ?
In1 Au1 In4 124.20(3) 3_666 1_554 ?
In4 Au1 In4 72.43(4) 3_666 1_554 ?
In4 Au1 In4 72.43(4) 3_656 1_554 ?
In1 Au1 In1 70.98(4) 3_656 1_454 ?
In1 Au1 In1 70.98(4) 3_666 1_454 ?
In4 Au1 In1 125.27(3) 3_666 1_454 ?
In4 Au1 In1 125.27(3) 3_656 1_454 ?
In4 Au1 In1 106.77(5) 1_554 1_454 ?
In1 Au1 In3 84.26(4) 3_656 . ?
In1 Au1 In3 84.26(4) 3_666 . ?
In4 Au1 In3 71.24(3) 3_666 . ?
In4 Au1 In3 71.24(3) 3_656 . ?
In4 Au1 In3 116.74(5) 1_554 . ?
In1 Au1 In3 136.49(5) 1_454 . ?
In1 Au1 Yb 66.41(3) 3_656 1_544 ?
In1 Au1 Yb 133.90(4) 3_666 1_544 ?
In4 Au1 Yb 135.48(4) 3_666 1_544 ?
In4 Au1 Yb 68.05(3) 3_656 1_544 ?
In4 Au1 Yb 63.86(3) 1_554 1_544 ?
In1 Au1 Yb 63.98(3) 1_454 1_544 ?
In3 Au1 Yb 136.552(17) . 1_544 ?
In1 Au1 Yb 133.90(4) 3_656 1_554 ?
In1 Au1 Yb 66.41(3) 3_666 1_554 ?
In4 Au1 Yb 68.05(3) 3_666 1_554 ?
In4 Au1 Yb 135.48(4) 3_656 1_554 ?
In4 Au1 Yb 63.86(3) 1_554 1_554 ?
In1 Au1 Yb 63.98(3) 1_454 1_554 ?
In3 Au1 Yb 136.552(17) . 1_554 ?
Yb Au1 Yb 85.02(3) 1_544 1_554 ?
In4 Au2 In2 124.23(3) . 3_656 ?
In4 Au2 In2 124.23(3) . 3_666 ?
In2 Au2 In2 108.66(5) 3_656 3_666 ?
In4 Au2 In3 116.31(5) . . ?
In2 Au2 In3 83.60(4) 3_656 . ?
In2 Au2 In3 83.60(4) 3_666 . ?
In4 Au2 In2 108.61(5) . 1_455 ?
In2 Au2 In2 71.02(4) 3_656 1_455 ?
In2 Au2 In2 71.02(4) 3_666 1_455 ?
In3 Au2 In2 135.08(5) . 1_455 ?
In4 Au2 In3 70.33(3) . 3_666 ?
In2 Au2 In3 153.62(5) 3_656 3_666 ?
In2 Au2 In3 69.58(4) 3_666 3_666 ?
In3 Au2 In3 70.02(4) . 3_666 ?
In2 Au2 In3 128.78(3) 1_455 3_666 ?
In4 Au2 In3 70.33(3) . 3_656 ?
In2 Au2 In3 69.58(4) 3_656 3_656 ?
In2 Au2 In3 153.62(5) 3_666 3_656 ?
In3 Au2 In3 70.02(4) . 3_656 ?
In2 Au2 In3 128.78(3) 1_455 3_656 ?
In3 Au2 In3 100.01(5) 3_666 3_656 ?
In4 Au2 Yb 65.09(3) . . ?
In2 Au2 Yb 134.79(4) 3_656 . ?
In2 Au2 Yb 65.64(3) 3_666 . ?
In3 Au2 Yb 135.808(18) . . ?
In2 Au2 Yb 64.77(3) 1_455 . ?
In3 Au2 Yb 69.85(3) 3_666 . ?
In3 Au2 Yb 135.13(4) 3_656 . ?
In4 Au2 Yb 65.09(3) . 1_545 ?
In2 Au2 Yb 65.64(3) 3_656 1_545 ?
In2 Au2 Yb 134.79(4) 3_666 1_545 ?
In3 Au2 Yb 135.808(18) . 1_545 ?
In2 Au2 Yb 64.77(3) 1_455 1_545 ?
In3 Au2 Yb 135.13(4) 3_666 1_545 ?
In3 Au2 Yb 69.85(3) 3_656 1_545 ?
Yb Au2 Yb 86.85(3) . 1_545 ?
Au1 In1 Au1 108.03(5) 3_656 3_666 ?
Au1 In1 Au1 109.03(4) 3_656 1_656 ?
Au1 In1 Au1 109.03(4) 3_666 1_656 ?
Au1 In1 In2 110.78(4) 3_656 . ?
Au1 In1 In2 110.78(4) 3_666 . ?
Au1 In1 In2 109.16(5) 1_656 . ?
Au1 In1 In4 56.86(3) 3_656 . ?
Au1 In1 In4 56.86(3) 3_666 . ?
Au1 In1 In4 145.17(6) 1_656 . ?
In2 In1 In4 105.66(5) . . ?
Au1 In1 In1 123.19(7) 3_656 3_767 ?
Au1 In1 In1 55.02(3) 3_666 3_767 ?
Au1 In1 In1 54.01(4) 1_656 3_767 ?
In2 In1 In1 126.02(5) . 3_767 ?
In4 In1 In1 104.09(5) . 3_767 ?
Au1 In1 In1 55.02(3) 3_656 3_757 ?
Au1 In1 In1 123.19(7) 3_666 3_757 ?
Au1 In1 In1 54.01(4) 1_656 3_757 ?
In2 In1 In1 126.02(5) . 3_757 ?
In4 In1 In1 104.09(6) . 3_757 ?
In1 In1 In1 87.67(6) 3_767 3_757 ?
Au1 In1 Yb 169.21(4) 3_656 1_655 ?
Au1 In1 Yb 82.75(2) 3_666 1_655 ?
Au1 In1 Yb 65.64(3) 1_656 1_655 ?
In2 In1 Yb 64.42(3) . 1_655 ?
In4 In1 Yb 132.97(3) . 1_655 ?
In1 In1 Yb 62.25(4) 3_767 1_655 ?
In1 In1 Yb 118.89(6) 3_757 1_655 ?
Au1 In1 Yb 82.75(2) 3_656 1_645 ?
Au1 In1 Yb 169.21(4) 3_666 1_645 ?
Au1 In1 Yb 65.64(3) 1_656 1_645 ?
In2 In1 Yb 64.42(3) . 1_645 ?
In4 In1 Yb 132.97(3) . 1_645 ?
In1 In1 Yb 118.89(6) 3_767 1_645 ?
In1 In1 Yb 62.25(4) 3_757 1_645 ?
Yb In1 Yb 86.47(4) 1_655 1_645 ?
Au1 In1 Yb 64.61(3) 3_656 3_667 ?
Au1 In1 Yb 64.61(3) 3_666 3_667 ?
Au1 In1 Yb 80.56(4) 1_656 3_667 ?
In2 In1 Yb 170.28(6) . 3_667 ?
In4 In1 Yb 64.62(4) . 3_667 ?
In1 In1 Yb 59.39(4) 3_767 3_667 ?
In1 In1 Yb 59.39(4) 3_757 3_667 ?
Yb In1 Yb 121.65(3) 1_655 3_667 ?
Yb In1 Yb 121.65(3) 1_645 3_667 ?
Au2 In2 Au2 108.66(5) 3_656 3_666 ?
Au2 In2 Au2 108.98(4) 3_656 1_655 ?
Au2 In2 Au2 108.98(4) 3_666 1_655 ?
Au2 In2 In1 112.46(4) 3_656 . ?
Au2 In2 In1 112.46(4) 3_666 . ?
Au2 In2 In1 105.17(5) 1_655 . ?
Au2 In2 In3 57.63(3) 3_656 . ?
Au2 In2 In3 57.63(3) 3_666 . ?
Au2 In2 In3 147.22(5) 1_655 . ?
In1 In2 In3 107.61(6) . . ?
Au2 In2 In2 123.72(7) 3_656 3_766 ?
Au2 In2 In2 55.92(3) 3_666 3_766 ?
Au2 In2 In2 53.06(4) 1_655 3_766 ?
In1 In2 In2 123.51(5) . 3_766 ?
In3 In2 In2 106.49(5) . 3_766 ?
Au2 In2 In2 55.92(3) 3_656 3_756 ?
Au2 In2 In2 123.72(7) 3_666 3_756 ?
Au2 In2 In2 53.06(4) 1_655 3_756 ?
In1 In2 In2 123.51(5) . 3_756 ?
In3 In2 In2 106.49(5) . 3_756 ?
In2 In2 In2 86.72(7) 3_766 3_756 ?
Au2 In2 Yb 64.54(3) 3_656 3_666 ?
Au2 In2 Yb 64.54(3) 3_666 3_666 ?
Au2 In2 Yb 81.39(4) 1_655 3_666 ?
In1 In2 Yb 173.44(6) . 3_666 ?
In3 In2 Yb 65.83(4) . 3_666 ?
In2 In2 Yb 60.36(4) 3_766 3_666 ?
In2 In2 Yb 60.36(4) 3_756 3_666 ?
Au2 In2 Yb 168.29(4) 3_656 1_655 ?
Au2 In2 Yb 82.77(2) 3_666 1_655 ?
Au2 In2 Yb 63.52(3) 1_655 1_655 ?
In1 In2 Yb 63.59(3) . 1_655 ?
In3 In2 Yb 133.62(3) . 1_655 ?
In2 In2 Yb 60.20(3) 3_766 1_655 ?
In2 In2 Yb 115.91(6) 3_756 1_655 ?
Yb In2 Yb 120.56(3) 3_666 1_655 ?
Au2 In2 Yb 82.77(2) 3_656 1_645 ?
Au2 In2 Yb 168.29(4) 3_666 1_645 ?
Au2 In2 Yb 63.52(3) 1_655 1_645 ?
In1 In2 Yb 63.59(3) . 1_645 ?
In3 In2 Yb 133.62(3) . 1_645 ?
In2 In2 Yb 115.91(6) 3_766 1_645 ?
In2 In2 Yb 60.20(3) 3_756 1_645 ?
Yb In2 Yb 120.56(3) 3_666 1_645 ?
Yb In2 Yb 85.71(4) 1_655 1_645 ?
Au2 In3 Au1 122.76(6) . . ?
Au2 In3 Au2 109.98(4) . 3_666 ?
Au1 In3 Au2 105.84(4) . 3_666 ?
Au2 In3 Au2 109.98(4) . 3_656 ?
Au1 In3 Au2 105.84(4) . 3_656 ?
Au2 In3 Au2 100.01(5) 3_666 3_656 ?
Au2 In3 In2 102.31(5) . . ?
Au1 In3 In2 134.94(6) . . ?
Au2 In3 In2 52.79(3) 3_666 . ?
Au2 In3 In2 52.79(3) 3_656 . ?
Au2 In3 In3 57.22(4) . 3_666 ?
Au1 In3 In3 134.63(4) . 3_666 ?
Au2 In3 In3 52.76(3) 3_666 3_666 ?
Au2 In3 In3 116.42(6) 3_656 3_666 ?
In2 In3 In3 68.87(5) . 3_666 ?
Au2 In3 In3 57.22(4) . 3_656 ?
Au1 In3 In3 134.63(4) . 3_656 ?
Au2 In3 In3 116.42(6) 3_666 3_656 ?
Au2 In3 In3 52.76(3) 3_656 3_656 ?
In2 In3 In3 68.87(5) . 3_656 ?
In3 In3 In3 86.53(6) 3_666 3_656 ?
Au2 In3 In4 132.69(3) . 3_656 ?
Au1 In3 In4 53.76(3) . 3_656 ?
Au2 In3 In4 116.00(5) 3_666 3_656 ?
Au2 In3 In4 52.32(3) 3_656 3_656 ?
In2 In3 In4 96.67(4) . 3_656 ?
In3 In3 In4 165.10(8) 3_666 3_656 ?
In3 In3 In4 91.57(3) 3_656 3_656 ?
Au2 In3 In4 132.69(3) . 3_666 ?
Au1 In3 In4 53.76(3) . 3_666 ?
Au2 In3 In4 52.32(3) 3_666 3_666 ?
Au2 In3 In4 116.00(5) 3_656 3_666 ?
In2 In3 In4 96.67(4) . 3_666 ?
In3 In3 In4 91.57(3) 3_666 3_666 ?
In3 In3 In4 165.10(8) 3_656 3_666 ?
In4 In3 In4 86.47(5) 3_656 3_666 ?
Au2 In3 Yb 159.98(5) . 3_666 ?
Au1 In3 Yb 77.27(4) . 3_666 ?
Au2 In3 Yb 59.51(3) 3_666 3_666 ?
Au2 In3 Yb 59.51(3) 3_656 3_666 ?
In2 In3 Yb 57.67(4) . 3_666 ?
In3 In3 Yb 109.99(5) 3_666 3_666 ?
In3 In3 Yb 109.99(5) 3_656 3_666 ?
In4 In3 Yb 56.93(3) 3_656 3_666 ?
In4 In3 Yb 56.93(3) 3_666 3_666 ?
Au2 In4 Au1 112.06(3) . 3_666 ?
Au2 In4 Au1 112.06(3) . 3_656 ?
Au1 In4 Au1 107.06(5) 3_666 3_656 ?
Au2 In4 Au1 110.29(5) . 1_556 ?
Au1 In4 Au1 107.57(4) 3_666 1_556 ?
Au1 In4 Au1 107.57(4) 3_656 1_556 ?
Au2 In4 In1 108.12(5) . . ?
Au1 In4 In1 56.31(3) 3_666 . ?
Au1 In4 In1 56.31(3) 3_656 . ?
Au1 In4 In1 141.60(5) 1_556 . ?
Au2 In4 Yb 65.03(3) . 1_545 ?
Au1 In4 Yb 169.59(4) 3_666 1_545 ?
Au1 In4 Yb 83.01(3) 3_656 1_545 ?
Au1 In4 Yb 65.90(3) 1_556 1_545 ?
In1 In4 Yb 133.89(3) . 1_545 ?
Au2 In4 Yb 65.03(3) . . ?
Au1 In4 Yb 83.01(3) 3_666 . ?
Au1 In4 Yb 169.59(4) 3_656 . ?
Au1 In4 Yb 65.90(3) 1_556 . ?
In1 In4 Yb 133.89(3) . . ?
Yb In4 Yb 86.81(4) 1_545 . ?
Au2 In4 In3 57.35(3) . 3_656 ?
Au1 In4 In3 121.87(5) 3_666 3_656 ?
Au1 In4 In3 54.99(3) 3_656 3_656 ?
Au1 In4 In3 130.26(3) 1_556 3_656 ?
In1 In4 In3 72.69(4) . 3_656 ?
Yb In4 In3 65.86(3) 1_545 3_656 ?
Yb In4 In3 122.17(5) . 3_656 ?
Au2 In4 In3 57.35(3) . 3_666 ?
Au1 In4 In3 54.99(3) 3_666 3_666 ?
Au1 In4 In3 121.87(5) 3_656 3_666 ?
Au1 In4 In3 130.26(3) 1_556 3_666 ?
In1 In4 In3 72.69(4) . 3_666 ?
Yb In4 In3 122.17(5) 1_545 3_666 ?
Yb In4 In3 65.86(3) . 3_666 ?
In3 In4 In3 86.47(5) 3_656 3_666 ?
Au2 In4 In4 127.68(5) . 3_667 ?
Au1 In4 In4 53.87(3) 3_666 3_667 ?
Au1 In4 In4 120.25(6) 3_656 3_667 ?
Au1 In4 In4 53.70(4) 1_556 3_667 ?
In1 In4 In4 101.25(5) . 3_667 ?
Yb In4 In4 119.04(6) 1_545 3_667 ?
Yb In4 In4 63.34(3) . 3_667 ?
In3 In4 In4 173.65(7) 3_656 3_667 ?
In3 In4 In4 93.59(3) 3_666 3_667 ?
Au2 In4 In4 127.68(5) . 3_657 ?
Au1 In4 In4 120.25(6) 3_666 3_657 ?
Au1 In4 In4 53.87(3) 3_656 3_657 ?
Au1 In4 In4 53.70(4) 1_556 3_657 ?
In1 In4 In4 101.25(5) . 3_657 ?
Yb In4 In4 63.34(3) 1_545 3_657 ?
Yb In4 In4 119.04(6) . 3_657 ?
In3 In4 In4 93.59(3) 3_656 3_657 ?
In3 In4 In4 173.65(7) 3_666 3_657 ?
In4 In4 In4 85.65(6) 3_667 3_657 ?
Au2 In4 Yb 170.09(5) . 3_667 ?
Au1 In4 Yb 63.30(3) 3_666 3_667 ?
Au1 In4 Yb 63.30(3) 3_656 3_667 ?
Au1 In4 Yb 79.62(4) 1_556 3_667 ?
In1 In4 Yb 61.97(4) . 3_667 ?
Yb In4 Yb 121.17(3) 1_545 3_667 ?
Yb In4 Yb 121.17(3) . 3_667 ?
In3 In4 Yb 116.57(4) 3_656 3_667 ?
In3 In4 Yb 116.57(4) 3_666 3_667 ?
In4 In4 Yb 57.83(4) 3_667 3_667 ?
In4 In4 Yb 57.83(4) 3_657 3_667 ?

loop_
_geom_bond_atom_site_label_1
_geom_bond_atom_site_label_2
_geom_bond_distance
_geom_bond_site_symmetry_2
_geom_bond_publ_flag
Yb Au2 3.3039(10) 1_565 ?
Yb Au2 3.3039(10) . ?
Yb In4 3.3053(13) 1_565 ?
Yb In4 3.3053(13) . ?
Yb In1 3.3156(13) 1_455 ?
Yb In1 3.3156(13) 1_465 ?
Yb In2 3.3336(18) 3_666 ?
Yb In2 3.3391(12) 1_455 ?
Yb In2 3.3391(12) 1_465 ?
Yb Au1 3.3610(10) 1_566 ?
Yb Au1 3.3610(10) 1_556 ?
Yb In1 3.4093(17) 3_667 ?
Au1 In1 2.8067(10) 3_656 ?
Au1 In1 2.8067(10) 3_666 ?
Au1 In4 2.8243(10) 3_666 ?
Au1 In4 2.8243(10) 3_656 ?
Au1 In4 2.8306(16) 1_554 ?
Au1 In1 2.8422(16) 1_454 ?
Au1 In3 2.8680(16) . ?
Au1 Yb 3.3610(10) 1_544 ?
Au1 Yb 3.3610(10) 1_554 ?
Au2 In4 2.7869(16) . ?
Au2 In2 2.7957(10) 3_656 ?
Au2 In2 2.7957(10) 3_666 ?
Au2 In3 2.8070(16) . ?
Au2 In2 2.8973(17) 1_455 ?
Au2 In3 2.9647(11) 3_666 ?
Au2 In3 2.9647(11) 3_656 ?
Au2 Yb 3.3039(10) 1_545 ?
In1 Au1 2.8068(10) 3_656 ?
In1 Au1 2.8068(10) 3_666 ?
In1 Au1 2.8422(16) 1_656 ?
In1 In2 2.917(2) . ?
In1 In4 3.101(2) . ?
In1 In1 3.2795(19) 3_767 ?
In1 In1 3.2795(19) 3_757 ?
In1 Yb 3.3156(13) 1_655 ?
In1 Yb 3.3156(13) 1_645 ?
In1 Yb 3.4093(17) 3_667 ?
In2 Au2 2.7957(10) 3_656 ?
In2 Au2 2.7957(10) 3_666 ?
In2 Au2 2.8973(17) 1_655 ?
In2 In3 3.290(2) . ?
In2 In2 3.308(2) 3_766 ?
In2 In2 3.308(2) 3_756 ?
In2 Yb 3.3336(18) 3_666 ?
In2 Yb 3.3391(12) 1_655 ?
In2 Yb 3.3391(12) 1_645 ?
In3 Au2 2.9647(11) 3_666 ?
In3 Au2 2.9647(11) 3_656 ?
In3 In3 3.314(2) 3_666 ?
In3 In3 3.314(2) 3_656 ?
In3 In4 3.3157(15) 3_656 ?
In3 In4 3.3157(15) 3_666 ?
In3 Yb 3.5994(18) 3_666 ?
In4 Au1 2.8243(10) 3_666 ?
In4 Au1 2.8243(10) 3_656 ?
In4 Au1 2.8306(16) 1_556 ?
In4 Yb 3.3053(13) 1_545 ?
In4 In3 3.3156(15) 3_656 ?
In4 In3 3.3156(15) 3_666 ?
In4 In4 3.341(2) 3_667 ?
In4 In4 3.341(2) 3_657 ?
In4 Yb 3.4895(16) 3_667 ?
